data_9011748
loop_
_publ_author_name
'Bonaccorsi, E.'
'Merlino, S.'
'Pasero, M.'

_publ_section_title
;
 Davyne: its structural relationships with cancrinite and vishnevite
;
_journal_name_full 'Neues Jahrbuch fur Mineralogie, Monatshefte'
_journal_page_first 97
_journal_page_last 112
_journal_volume 1990
_journal_year 1990
_chemical_compound_source 'Monte Somma, Vesuvius, Italy'
_chemical_formula_sum 'Al3 Ca Cl1.333 K0.87 Na2.13 O13.333 S0.333 Si3'
_chemical_name_mineral Davyne
_space_group_IT_number 176
_symmetry_space_group_name_Hall '-P 6c'
_symmetry_space_group_name_H-M 'P 63/m'
_cell_angle_alpha 90
_cell_angle_beta 90
_cell_angle_gamma 120
_cell_formula_units_Z 2
_cell_length_a 12.705
_cell_length_b 12.705
_cell_length_c 5.368
_cell_volume 750.399
_database_code_amcsd 0014841
_exptl_crystal_density_diffrn 2.476
_cod_original_formula_sum 'K.87 Na2.13 Ca Al3 Si3 S.333 O13.333 Cl1.333'
_cod_database_code 9011748

loop_
_space_group_symop_operation_xyz
x,y,z
-x+y,-x,1/2-z
x-y,x,1/2+z
y,-x+y,-z
-y,x-y,z
x,y,1/2-z
-x,-y,1/2+z
x-y,x,-z
-x+y,-x,z
-y,x-y,1/2-z
y,-x+y,1/2+z
-x,-y,-z

loop_
_atom_site_aniso_label
_atom_site_aniso_U_11
_atom_site_aniso_U_22
_atom_site_aniso_U_33
_atom_site_aniso_U_12
_atom_site_aniso_U_13
_atom_site_aniso_U_23
K 0.08370 0.04020 0.07550 0.04240 0.00000 0.00000
NaK 0.08370 0.04020 0.07550 0.04240 0.00000 0.00000
Na 0.03440 0.10440 0.03810 0.05040 0.00000 0.00000
Ca 0.00930 0.00930 0.01110 0.00470 0.00000 0.00000
Al 0.00520 0.00570 0.00820 0.00300 0.00000 0.00000
Si 0.00460 0.00570 0.00340 0.00280 0.00000 0.00000
O1 0.00860 0.01610 0.02070 0.00820 0.00000 0.00000
O2 0.01430 0.00870 0.01960 0.00630 0.00000 0.00000
O3 0.01930 0.01390 0.01320 0.00980 0.00830 0.00400
Cl 0.05360 0.05010 0.00980 0.02340 0.00000 0.00000

loop_
_atom_site_label
_atom_site_fract_x
_atom_site_fract_y
_atom_site_fract_z
_atom_site_occupancy
_atom_site_U_iso_or_equiv
_atom_site_type_symbol
_atom_site_attached_hydrogens
K 0.22170 0.11360 0.75000 0.29000 0.06100 K 0
NaK 0.22170 0.11360 0.75000 0.21000 0.06100 Na 0
Na 0.15100 0.30970 0.25000 0.50000 0.05200 Na 0
Ca 0.33333 0.66667 0.75000 1.00000 0.00990 Ca 0
Al 0.06910 0.40860 0.75000 1.00000 0.00620 Al 0
Si 0.32840 0.40930 0.75000 1.00000 0.00450 Si 0
S 0.00000 0.00000 0.25000 0.33333 0.05300 S 0
O1 0.21450 0.43070 0.75000 1.00000 0.01420 O 0
O2 0.10020 0.55670 0.75000 1.00000 0.01400 O 0
O3 -0.00870 0.32300 0.00840 1.00000 0.01480 O 0
Cl 0.31500 0.63720 0.25000 0.33333 0.03900 Cl 0
OA 0.04000 0.02000 0.02000 0.05556 0.09000 O 0
OB 0.07010 0.11320 0.37460 0.16667 0.09000 O 0
Cl* 0.04900 0.04000 -0.07500 0.05556 0.15600 Cl 0

loop_
_cod_changelog_entry_id
_cod_changelog_entry_author
_cod_changelog_entry_date
_cod_changelog_entry_text
1
;cod-tools version 3.8.0
Id: cif_guess_AMCSD_atom_types 9581 2023-05-17 12:35:41Z saulius
;
2023-05-23T09:20:35+03:00
;Derived atom types and hydrogen counts
from atom names that follow the AMCSD naming convention
(Wat == water, O-H == hydroxyl).
;

loop_
_cod_related_entry_id
_cod_related_entry_database
_cod_related_entry_code
1 AMCSD 0014841
